data_4067689
loop_
_publ_author_name
'Brown, Neil J.'
'Collison, David'
'Edge, Ruth'
'Fitzgerald, Emma C.'
'Helliwell, Madeleine'
'Howard, Judith A. K.'
'Lancashire, Hannah N.'
'Low, Paul J.'
'McDouall, Joseph J. W.'
'Raftery, James'
'Smith, Charlene A.'
'Yufit, Dmitry S.'
'Whiteley, Mark W.'

_publ_section_title
;
 Spectroscopic Properties and Electronic Structure of the
 Cycloheptatrienyl Molybdenum Alkynyl Complexes [Mo(C\\tb
 CR)(Ph2PCH2CH2PPh2)(\h-C7H7)]n+(n= 0 or 1; R =But, Fc, CO2Me, or
 C6H4-4-X, X = NH2, OMe, Me, H, CHO, CO2Me)
;
_journal_issue 5
_journal_name_full Organometallics
_journal_page_first 1261
_journal_paper_doi 10.1021/om901074b
_journal_volume 29
_journal_year 2010
_chemical_formula_sum 'C42 H38 Mo P2'
_chemical_formula_weight 700.60
_chemical_name_systematic
; 
 ? 
;
_space_group_IT_number 61
_symmetry_cell_setting orthorhombic
_symmetry_space_group_name_Hall '-P 2ac 2ab'
_symmetry_space_group_name_H-M 'P b c a'
_atom_sites_solution_hydrogens geom
_atom_sites_solution_primary direct
_atom_sites_solution_secondary difmap
_audit_creation_method SHELXL-97
_cell_angle_alpha 90.00
_cell_angle_beta 90.00
_cell_angle_gamma 90.00
_cell_formula_units_Z 8
_cell_length_a 9.3678(7)
_cell_length_b 17.8334(14)
_cell_length_c 39.472(3)
_cell_measurement_reflns_used 1236
_cell_measurement_temperature 100(2)
_cell_measurement_theta_max 16.7395
_cell_measurement_theta_min 2.34
_cell_volume 6594.2(9)
_computing_cell_refinement 'Bruker SMART'
_computing_data_collection 'Bruker SMART'
_computing_data_reduction 'Bruker SAINT'
_computing_molecular_graphics 'Bruker SHELXTL'
_computing_publication_material 'Bruker SHELXTL'
_computing_structure_refinement 'SHELXL-97 (Sheldrick, 1997)'
_computing_structure_solution 'SHELXS-97 (Sheldrick, 1990)'
_diffrn_ambient_temperature 100(2)
_diffrn_measured_fraction_theta_full 1.000
_diffrn_measured_fraction_theta_max 0.978
_diffrn_measurement_device_type 'CCD area detector'
_diffrn_measurement_method 'phi and omega scans'
_diffrn_radiation_monochromator graphite
_diffrn_radiation_source 'fine-focus sealed tube'
_diffrn_radiation_type MoK\a
_diffrn_radiation_wavelength 0.71073
_diffrn_reflns_av_R_equivalents 0.2276
_diffrn_reflns_av_sigmaI/netI 0.2638
_diffrn_reflns_limit_h_max 12
_diffrn_reflns_limit_h_min -12
_diffrn_reflns_limit_k_max 23
_diffrn_reflns_limit_k_min -22
_diffrn_reflns_limit_l_max 52
_diffrn_reflns_limit_l_min -51
_diffrn_reflns_number 54369
_diffrn_reflns_theta_full 25.00
_diffrn_reflns_theta_max 28.32
_diffrn_reflns_theta_min 2.06
_exptl_absorpt_coefficient_mu 0.525
_exptl_absorpt_correction_type none
_exptl_crystal_colour brown
_exptl_crystal_density_diffrn 1.411
_exptl_crystal_density_method 'not measured'
_exptl_crystal_description plate
_exptl_crystal_F_000 2896
_exptl_crystal_size_max 0.30
_exptl_crystal_size_mid 0.10
_exptl_crystal_size_min 0.02
_refine_diff_density_max 0.711
_refine_diff_density_min -0.623
_refine_diff_density_rms 0.096
_refine_ls_extinction_method none
_refine_ls_goodness_of_fit_ref 0.722
_refine_ls_hydrogen_treatment constr
_refine_ls_matrix_type full
_refine_ls_number_parameters 407
_refine_ls_number_reflns 8042
_refine_ls_number_restraints 0
_refine_ls_restrained_S_all 0.722
_refine_ls_R_factor_all 0.1735
_refine_ls_R_factor_gt 0.0585
_refine_ls_shift/su_max 0.000
_refine_ls_shift/su_mean 0.000
_refine_ls_structure_factor_coef Fsqd
_refine_ls_weighting_details 'calc w=1/[\s^2^(Fo^2^)+(0.0000P)^2^+0.0000P] where P=(Fo^2^+2Fc^2^)/3'
_refine_ls_weighting_scheme calc
_refine_ls_wR_factor_gt 0.0659
_refine_ls_wR_factor_ref 0.0860
_reflns_number_gt 3227
_reflns_number_total 8042
_reflns_threshold_expression &gt;2sigma(I)
_cod_data_source_file om901074b_si_002.cif
_cod_data_source_block s2847m_2g
_cod_depositor_comments
;
The following automatic conversions were performed:

'_symmetry_cell_setting' value 'Orthorhombic' changed to
'orthorhombic' according to
/home/saulius/struct/CIF-dictionaries/cif_core.dic dictionary named
'cif_core.dic' version 2.4.1 from 2010-06-29.

Automatic conversion script
Id: cif_fix_values 1715 2011-07-08 13:25:40Z adriana 
;
_cod_original_sg_symbol_H-M Pbca
_cod_database_code 4067689

loop_
_symmetry_equiv_pos_as_xyz
'x, y, z'
'-x+1/2, -y, z+1/2'
'-x, y+1/2, -z+1/2'
'x+1/2, -y+1/2, -z'
'-x, -y, -z'
'x-1/2, y, -z-1/2'
'x, -y-1/2, z-1/2'
'-x-1/2, y-1/2, z'

loop_
_atom_site_label
_atom_site_type_symbol
_atom_site_fract_x
_atom_site_fract_y
_atom_site_fract_z
_atom_site_U_iso_or_equiv
_atom_site_adp_type
_atom_site_occupancy
_atom_site_symmetry_multiplicity
_atom_site_calc_flag
_atom_site_refinement_flags
C1 C 0.1406(5) 0.0659(3) 0.15776(12) 0.0158(13) Uani 1 1 d .
C2 C -0.0012(5) 0.0846(3) 0.15052(12) 0.0216(14) Uani 1 1 d .
H2 H -0.0232 0.1330 0.1419 0.026 Uiso 1 1 calc R
C3 C -0.1094(6) 0.0334(3) 0.15578(13) 0.0297(16) Uani 1 1 d .
H3 H -0.2049 0.0468 0.1504 0.036 Uiso 1 1 calc R
C4 C -0.0817(7) -0.0362(3) 0.16857(14) 0.0348(16) Uani 1 1 d .
H4 H -0.1571 -0.0708 0.1723 0.042 Uiso 1 1 calc R
C5 C 0.0592(6) -0.0559(3) 0.17607(13) 0.0310(16) Uani 1 1 d .
H5 H 0.0809 -0.1042 0.1847 0.037 Uiso 1 1 calc R
C6 C 0.1671(5) -0.0037(3) 0.17070(13) 0.0211(14) Uani 1 1 d .
H6 H 0.2626 -0.0170 0.1762 0.025 Uiso 1 1 calc R
C7 C 0.3987(5) 0.1132(3) 0.18662(11) 0.0166(11) Uani 1 1 d .
C8 C 0.5197(5) 0.0697(3) 0.18447(13) 0.0211(14) Uani 1 1 d .
H8 H 0.5527 0.0536 0.1629 0.025 Uiso 1 1 calc R
C9 C 0.5941(6) 0.0488(3) 0.21345(13) 0.0288(14) Uani 1 1 d .
H9 H 0.6782 0.0193 0.2117 0.035 Uiso 1 1 calc R
C10 C 0.5449(6) 0.0715(3) 0.24504(14) 0.0286(16) Uani 1 1 d .
H10 H 0.5935 0.0561 0.2650 0.034 Uiso 1 1 calc R
C11 C 0.4260(6) 0.1162(3) 0.24742(12) 0.0284(13) Uani 1 1 d .
H11 H 0.3940 0.1329 0.2690 0.034 Uiso 1 1 calc R
C12 C 0.3524(5) 0.1369(3) 0.21822(12) 0.0216(14) Uani 1 1 d .
H12 H 0.2697 0.1676 0.2200 0.026 Uiso 1 1 calc R
C13 C 0.2183(5) 0.2245(2) 0.15358(12) 0.0175(13) Uani 1 1 d .
H13A H 0.1166 0.2245 0.1468 0.021 Uiso 1 1 calc R
H13B H 0.2239 0.2393 0.1777 0.021 Uiso 1 1 calc R
C14 C 0.2996(5) 0.2808(3) 0.13219(11) 0.0167(13) Uani 1 1 d .
H14A H 0.3942 0.2906 0.1424 0.020 Uiso 1 1 calc R
H14B H 0.2463 0.3287 0.1313 0.020 Uiso 1 1 calc R
C15 C 0.4290(5) 0.3145(3) 0.06766(12) 0.0141(12) Uani 1 1 d .
C16 C 0.5060(5) 0.3684(3) 0.08459(13) 0.0180(13) Uani 1 1 d .
H16 H 0.5068 0.3683 0.1087 0.022 Uiso 1 1 calc R
C17 C 0.5821(6) 0.4226(3) 0.06746(13) 0.0227(13) Uani 1 1 d .
H17 H 0.6345 0.4591 0.0798 0.027 Uiso 1 1 calc R
C18 C 0.5824(6) 0.4240(3) 0.03247(14) 0.0263(14) Uani 1 1 d .
H18 H 0.6322 0.4623 0.0206 0.032 Uiso 1 1 calc R
C19 C 0.5098(5) 0.3694(3) 0.01500(13) 0.0264(15) Uani 1 1 d .
H19 H 0.5126 0.3685 -0.0091 0.032 Uiso 1 1 calc R
C20 C 0.4330(6) 0.3159(3) 0.03227(13) 0.0264(14) Uani 1 1 d .
H20 H 0.3815 0.2791 0.0199 0.032 Uiso 1 1 calc R
C21 C 0.1421(5) 0.2589(3) 0.07165(12) 0.0160(13) Uani 1 1 d .
C22 C 0.0394(5) 0.2034(3) 0.07590(12) 0.0179(13) Uani 1 1 d .
H22 H 0.0672 0.1567 0.0853 0.021 Uiso 1 1 calc R
C23 C -0.1013(6) 0.2139(3) 0.06693(12) 0.0228(14) Uani 1 1 d .
H23 H -0.1694 0.1754 0.0708 0.027 Uiso 1 1 calc R
C24 C -0.1422(5) 0.2800(3) 0.05246(13) 0.0230(14) Uani 1 1 d .
H24 H -0.2388 0.2875 0.0460 0.028 Uiso 1 1 calc R
C25 C -0.0429(5) 0.3360(3) 0.04728(12) 0.0213(14) Uani 1 1 d .
H25 H -0.0714 0.3819 0.0371 0.026 Uiso 1 1 calc R
C26 C 0.0975(6) 0.3257(3) 0.05679(12) 0.0183(12) Uani 1 1 d .
H26 H 0.1647 0.3647 0.0531 0.022 Uiso 1 1 calc R
C27 C 0.5758(6) 0.1784(3) 0.11926(12) 0.0162(12) Uani 1 1 d .
C28 C 0.6557(5) 0.2165(3) 0.13546(13) 0.0185(13) Uani 1 1 d .
C29 C 0.7464(5) 0.2592(3) 0.15780(15) 0.0203(13) Uani 1 1 d .
C30 C 0.8480(5) 0.3116(3) 0.14652(14) 0.0198(14) Uani 1 1 d .
H30 H 0.8543 0.3228 0.1230 0.024 Uiso 1 1 calc R
C31 C 0.9390(5) 0.3471(3) 0.16905(14) 0.0231(14) Uani 1 1 d .
H31 H 1.0084 0.3810 0.1604 0.028 Uiso 1 1 calc R
C32 C 0.9326(6) 0.3350(3) 0.20381(14) 0.0247(14) Uani 1 1 d .
C33 C 0.8280(6) 0.2865(3) 0.21505(14) 0.0316(16) Uani 1 1 d .
H33 H 0.8174 0.2784 0.2387 0.038 Uiso 1 1 calc R
C34 C 0.7374(6) 0.2492(3) 0.19273(14) 0.0284(15) Uani 1 1 d .
H34 H 0.6674 0.2159 0.2016 0.034 Uiso 1 1 calc R
C35 C 1.0380(6) 0.3693(3) 0.22754(13) 0.0437(19) Uani 1 1 d .
H35A H 0.9878 0.3894 0.2473 0.065 Uiso 1 1 calc R
H35B H 1.0889 0.4100 0.2160 0.065 Uiso 1 1 calc R
H35C H 1.1065 0.3311 0.2349 0.065 Uiso 1 1 calc R
C36 C 0.3735(6) 0.0976(3) 0.03739(13) 0.0306(17) Uani 1 1 d .
H36 H 0.3398 0.1314 0.0206 0.037 Uiso 1 1 calc R
C37 C 0.5232(6) 0.0956(3) 0.04205(14) 0.0311(17) Uani 1 1 d .
H37 H 0.5783 0.1244 0.0266 0.037 Uiso 1 1 calc R
C38 C 0.5983(6) 0.0567(3) 0.06646(14) 0.0300(15) Uani 1 1 d .
H38 H 0.6987 0.0642 0.0661 0.036 Uiso 1 1 calc R
C39 C 0.5487(6) 0.0075(3) 0.09177(15) 0.0271(14) Uani 1 1 d .
H39 H 0.6194 -0.0148 0.1058 0.032 Uiso 1 1 calc R
C40 C 0.4087(6) -0.0121(3) 0.09859(13) 0.0238(13) Uani 1 1 d .
H40 H 0.3951 -0.0446 0.1174 0.029 Uiso 1 1 calc R
C41 C 0.2831(6) 0.0100(3) 0.08133(15) 0.0263(16) Uani 1 1 d .
H41 H 0.1967 -0.0106 0.0899 0.032 Uiso 1 1 calc R
C42 C 0.2686(6) 0.0562(3) 0.05437(14) 0.0252(15) Uani 1 1 d .
H42 H 0.1744 0.0613 0.0458 0.030 Uiso 1 1 calc R
Mo1 Mo 0.41527(5) 0.11500(3) 0.093438(11) 0.01554(10) Uani 1 1 d .
P1 P 0.29234(13) 0.12967(8) 0.14833(3) 0.0165(3) Uani 1 1 d .
P2 P 0.32226(14) 0.24318(8) 0.08896(4) 0.0154(3) Uani 1 1 d .

loop_
_atom_site_aniso_label
_atom_site_aniso_U_11
_atom_site_aniso_U_22
_atom_site_aniso_U_33
_atom_site_aniso_U_23
_atom_site_aniso_U_13
_atom_site_aniso_U_12
C1 0.014(3) 0.022(3) 0.012(3) 0.001(2) 0.006(2) -0.006(2)
C2 0.015(3) 0.035(4) 0.015(3) 0.002(3) -0.001(3) 0.000(3)
C3 0.018(4) 0.051(4) 0.020(3) -0.011(3) 0.002(3) -0.005(3)
C4 0.027(4) 0.043(4) 0.035(4) -0.019(3) 0.014(4) -0.016(4)
C5 0.043(4) 0.026(4) 0.024(3) -0.013(3) 0.013(3) -0.016(3)
C6 0.019(3) 0.027(4) 0.017(3) -0.009(3) 0.009(3) -0.003(3)
C7 0.012(3) 0.020(3) 0.018(3) 0.008(3) -0.003(2) -0.009(3)
C8 0.024(3) 0.021(3) 0.018(3) 0.002(3) -0.001(3) 0.004(3)
C9 0.015(3) 0.043(4) 0.029(3) 0.007(3) -0.003(3) 0.006(3)
C10 0.027(4) 0.046(4) 0.013(3) 0.009(3) -0.007(3) -0.004(3)
C11 0.032(3) 0.038(3) 0.016(3) -0.001(3) 0.004(3) -0.010(4)
C12 0.016(3) 0.030(4) 0.019(3) -0.001(3) -0.001(2) -0.002(3)
C13 0.025(3) 0.018(3) 0.009(3) 0.000(2) -0.001(3) 0.007(3)
C14 0.020(3) 0.019(3) 0.012(3) -0.007(2) -0.003(2) 0.003(3)
C15 0.008(3) 0.013(3) 0.021(3) 0.001(2) 0.001(3) 0.007(2)
C16 0.013(3) 0.022(3) 0.019(3) 0.000(3) -0.001(2) 0.003(2)
C17 0.017(3) 0.020(3) 0.031(3) -0.006(3) -0.003(3) 0.000(3)
C18 0.016(3) 0.024(3) 0.039(4) 0.009(3) 0.008(3) 0.000(3)
C19 0.029(3) 0.032(4) 0.018(3) 0.006(3) 0.002(3) -0.002(3)
C20 0.024(3) 0.030(4) 0.026(3) -0.005(3) -0.001(3) -0.010(3)
C21 0.008(3) 0.019(3) 0.020(3) -0.006(3) -0.002(2) 0.000(2)
C22 0.026(4) 0.018(3) 0.009(3) 0.004(2) -0.003(2) 0.005(3)
C23 0.012(3) 0.032(4) 0.024(3) -0.009(3) 0.008(3) -0.005(3)
C24 0.012(3) 0.033(4) 0.025(3) -0.004(3) -0.002(3) 0.012(3)
C25 0.030(4) 0.024(3) 0.010(3) -0.003(3) 0.002(3) 0.008(3)
C26 0.019(3) 0.018(3) 0.018(3) -0.004(2) -0.001(3) -0.006(3)
C27 0.022(3) 0.012(3) 0.014(3) 0.001(2) 0.006(3) 0.004(3)
C28 0.015(3) 0.025(4) 0.016(3) 0.003(3) 0.007(3) 0.006(3)
C29 0.014(3) 0.020(3) 0.027(3) -0.001(3) 0.000(3) 0.002(3)
C30 0.016(3) 0.022(3) 0.021(3) -0.003(3) 0.002(3) 0.006(3)
C31 0.013(3) 0.020(3) 0.036(4) -0.004(3) 0.004(3) -0.006(3)
C32 0.030(4) 0.014(3) 0.030(4) -0.003(3) 0.000(3) 0.006(3)
C33 0.046(4) 0.033(4) 0.015(3) 0.003(3) 0.000(3) -0.003(3)
C34 0.031(4) 0.026(4) 0.028(4) 0.003(3) 0.003(3) -0.003(3)
C35 0.045(4) 0.045(5) 0.041(4) -0.016(4) -0.017(3) 0.007(4)
C36 0.046(4) 0.027(4) 0.018(3) -0.005(3) -0.001(3) 0.014(3)
C37 0.045(4) 0.030(4) 0.018(3) -0.004(3) 0.017(3) -0.002(3)
C38 0.012(3) 0.031(4) 0.047(4) -0.012(3) 0.009(3) 0.003(3)
C39 0.029(4) 0.027(3) 0.026(3) -0.002(3) -0.012(3) 0.001(3)
C40 0.030(3) 0.025(3) 0.016(3) -0.003(3) 0.005(3) -0.002(3)
C41 0.009(3) 0.029(4) 0.041(4) -0.017(3) 0.003(3) 0.000(3)
C42 0.020(3) 0.031(4) 0.024(4) -0.011(3) -0.009(3) 0.009(3)
Mo1 0.0129(2) 0.0198(2) 0.0139(2) -0.0008(3) 0.0001(2) 0.0016(2)
P1 0.0109(7) 0.0232(9) 0.0153(8) 0.0000(7) 0.0001(6) 0.0027(7)
P2 0.0133(7) 0.0197(8) 0.0132(8) -0.0009(7) -0.0008(7) 0.0009(6)

loop_
_atom_type_symbol
_atom_type_description
_atom_type_scat_dispersion_real
_atom_type_scat_dispersion_imag
_atom_type_scat_source
C C 0.0033 0.0016 'International Tables Vol C Tables 4.2.6.8 and 6.1.1.4'
H H 0.0000 0.0000 'International Tables Vol C Tables 4.2.6.8 and 6.1.1.4'
P P 0.1023 0.0942 'International Tables Vol C Tables 4.2.6.8 and 6.1.1.4'
Mo Mo -1.6832 0.6857 'International Tables Vol C Tables 4.2.6.8 and 6.1.1.4'

loop_
_geom_angle_atom_site_label_1
_geom_angle_atom_site_label_2
_geom_angle_atom_site_label_3
_geom_angle
C6 C1 C2 117.8(5)
C6 C1 P1 119.5(4)
C2 C1 P1 122.7(4)
C3 C2 C1 120.6(5)
C3 C2 H2 119.7
C1 C2 H2 119.7
C4 C3 C2 121.2(6)
C4 C3 H3 119.4
C2 C3 H3 119.4
C3 C4 C5 119.1(6)
C3 C4 H4 120.4
C5 C4 H4 120.4
C6 C5 C4 119.1(6)
C6 C5 H5 120.4
C4 C5 H5 120.4
C1 C6 C5 122.2(5)
C1 C6 H6 118.9
C5 C6 H6 118.9
C8 C7 C12 119.0(5)
C8 C7 P1 119.1(4)
C12 C7 P1 121.5(4)
C7 C8 C9 120.9(5)
C7 C8 H8 119.6
C9 C8 H8 119.6
C10 C9 C8 119.6(5)
C10 C9 H9 120.2
C8 C9 H9 120.2
C11 C10 C9 119.9(5)
C11 C10 H10 120.0
C9 C10 H10 120.0
C10 C11 C12 120.0(5)
C10 C11 H11 120.0
C12 C11 H11 120.0
C7 C12 C11 120.5(5)
C7 C12 H12 119.7
C11 C12 H12 119.7
C14 C13 P1 110.9(3)
C14 C13 H13A 109.5
P1 C13 H13A 109.5
C14 C13 H13B 109.5
P1 C13 H13B 109.5
H13A C13 H13B 108.0
C13 C14 P2 109.4(3)
C13 C14 H14A 109.8
P2 C14 H14A 109.8
C13 C14 H14B 109.8
P2 C14 H14B 109.8
H14A C14 H14B 108.3
C16 C15 C20 117.4(5)
C16 C15 P2 123.4(4)
C20 C15 P2 119.2(4)
C17 C16 C15 121.5(5)
C17 C16 H16 119.2
C15 C16 H16 119.2
C16 C17 C18 120.3(5)
C16 C17 H17 119.9
C18 C17 H17 119.9
C19 C18 C17 119.2(5)
C19 C18 H18 120.4
C17 C18 H18 120.4
C20 C19 C18 120.1(5)
C20 C19 H19 119.9
C18 C19 H19 119.9
C19 C20 C15 121.4(5)
C19 C20 H20 119.3
C15 C20 H20 119.3
C22 C21 C26 116.9(5)
C22 C21 P2 118.7(4)
C26 C21 P2 124.2(4)
C23 C22 C21 122.3(5)
C23 C22 H22 118.9
C21 C22 H22 118.9
C24 C23 C22 119.6(5)
C24 C23 H23 120.2
C22 C23 H23 120.2
C23 C24 C25 119.8(5)
C23 C24 H24 120.1
C25 C24 H24 120.1
C26 C25 C24 120.4(5)
C26 C25 H25 119.8
C24 C25 H25 119.8
C25 C26 C21 121.0(5)
C25 C26 H26 119.5
C21 C26 H26 119.5
C28 C27 Mo1 174.0(5)
C27 C28 C29 174.6(6)
C34 C29 C30 116.1(5)
C34 C29 C28 120.2(5)
C30 C29 C28 123.8(5)
C31 C30 C29 121.2(5)
C31 C30 H30 119.4
C29 C30 H30 119.4
C30 C31 C32 122.4(5)
C30 C31 H31 118.8
C32 C31 H31 118.8
C33 C32 C31 116.4(5)
C33 C32 C35 121.7(5)
C31 C32 C35 121.9(5)
C32 C33 C34 122.0(5)
C32 C33 H33 119.0
C34 C33 H33 119.0
C33 C34 C29 121.9(5)
C33 C34 H34 119.1
C29 C34 H34 119.1
C32 C35 H35A 109.5
C32 C35 H35B 109.5
H35A C35 H35B 109.5
C32 C35 H35C 109.5
H35A C35 H35C 109.5
H35B C35 H35C 109.5
C42 C36 C37 128.3(6)
C42 C36 H36 115.9
C37 C36 H36 115.9
C38 C37 C36 127.5(6)
C38 C37 H37 116.2
C36 C37 H37 116.2
C37 C38 C39 129.8(6)
C37 C38 H38 115.1
C39 C38 H38 115.1
C40 C39 C38 127.5(5)
C40 C39 H39 116.3
C38 C39 H39 116.3
C39 C40 C41 128.6(5)
C39 C40 H40 115.7
C41 C40 H40 115.7
C42 C41 C40 129.1(5)
C42 C41 H41 115.4
C40 C41 H41 115.4
C41 C42 C36 128.9(5)
C41 C42 H42 115.6
C36 C42 H42 115.6
C27 Mo1 P2 77.96(13)
C27 Mo1 P1 81.59(13)
P2 Mo1 P1 78.39(5)
C7 P1 C13 105.0(2)
C7 P1 C1 98.8(2)
C13 P1 C1 104.6(2)
C7 P1 Mo1 116.94(17)
C13 P1 Mo1 111.85(16)
C1 P1 Mo1 117.90(17)
C15 P2 C21 103.0(2)
C15 P2 C14 103.6(2)
C21 P2 C14 100.5(2)
C15 P2 Mo1 119.26(16)
C21 P2 Mo1 119.61(17)
C14 P2 Mo1 108.26(16)

loop_
_geom_bond_atom_site_label_1
_geom_bond_atom_site_label_2
_geom_bond_distance
C1 C6 1.365(6)
C1 C2 1.399(6)
C1 P1 1.858(5)
C2 C3 1.380(7)
C2 H2 0.9500
C3 C4 1.365(7)
C3 H3 0.9500
C4 C5 1.397(8)
C4 H4 0.9500
C5 C6 1.390(6)
C5 H5 0.9500
C6 H6 0.9500
C7 C8 1.376(6)
C7 C12 1.387(6)
C7 P1 1.834(5)
C8 C9 1.390(6)
C8 H8 0.9500
C9 C10 1.390(7)
C9 H9 0.9500
C10 C11 1.373(7)
C10 H10 0.9500
C11 C12 1.393(6)
C11 H11 0.9500
C12 H12 0.9500
C13 C14 1.517(6)
C13 P1 1.839(4)
C13 H13A 0.9900
C13 H13B 0.9900
C14 P2 1.846(5)
C14 H14A 0.9900
C14 H14B 0.9900
C15 C16 1.375(6)
C15 C20 1.397(6)
C15 P2 1.824(5)
C16 C17 1.377(6)
C16 H16 0.9500
C17 C18 1.382(6)
C17 H17 0.9500
C18 C19 1.373(7)
C18 H18 0.9500
C19 C20 1.375(6)
C19 H19 0.9500
C20 H20 0.9500
C21 C22 1.390(6)
C21 C26 1.391(6)
C21 P2 1.843(5)
C22 C23 1.377(6)
C22 H22 0.9500
C23 C24 1.365(6)
C23 H23 0.9500
C24 C25 1.379(6)
C24 H24 0.9500
C25 C26 1.380(6)
C25 H25 0.9500
C26 H26 0.9500
C27 C28 1.196(6)
C27 Mo1 2.140(5)
C28 C29 1.441(7)
C29 C34 1.393(7)
C29 C30 1.406(7)
C30 C31 1.386(6)
C30 H30 0.9500
C31 C32 1.390(7)
C31 H31 0.9500
C32 C33 1.381(7)
C32 C35 1.492(7)
C33 C34 1.393(7)
C33 H33 0.9500
C34 H34 0.9500
C35 H35A 0.9800
C35 H35B 0.9800
C35 H35C 0.9800
C36 C42 1.400(7)
C36 C37 1.415(7)
C36 H36 0.9500
C37 C38 1.381(7)
C37 H37 0.9500
C38 C39 1.408(7)
C38 H38 0.9500
C39 C40 1.383(7)
C39 H39 0.9500
C40 C41 1.416(7)
C40 H40 0.9500
C41 C42 1.353(7)
C41 H41 0.9500
C42 H42 0.9500
Mo1 P2 2.4525(14)
Mo1 P1 2.4677(14)

loop_
_geom_torsion_atom_site_label_1
_geom_torsion_atom_site_label_2
_geom_torsion_atom_site_label_3
_geom_torsion_atom_site_label_4
_geom_torsion
C6 C1 C2 C3 -1.3(8)
P1 C1 C2 C3 175.4(4)
C1 C2 C3 C4 1.0(8)
C2 C3 C4 C5 -0.7(8)
C3 C4 C5 C6 0.8(8)
C2 C1 C6 C5 1.4(8)
P1 C1 C6 C5 -175.4(4)
C4 C5 C6 C1 -1.2(8)
C12 C7 C8 C9 0.7(8)
P1 C7 C8 C9 -172.7(4)
C7 C8 C9 C10 0.8(8)
C8 C9 C10 C11 -2.1(9)
C9 C10 C11 C12 1.9(9)
C8 C7 C12 C11 -0.9(8)
P1 C7 C12 C11 172.3(4)
C10 C11 C12 C7 -0.4(8)
P1 C13 C14 P2 47.1(4)
C20 C15 C16 C17 1.2(8)
P2 C15 C16 C17 -178.2(4)
C15 C16 C17 C18 0.1(8)
C16 C17 C18 C19 -2.1(8)
C17 C18 C19 C20 2.7(8)
C18 C19 C20 C15 -1.4(9)
C16 C15 C20 C19 -0.6(8)
P2 C15 C20 C19 178.8(4)
C26 C21 C22 C23 -1.9(7)
P2 C21 C22 C23 173.0(4)
C21 C22 C23 C24 1.9(8)
C22 C23 C24 C25 -0.7(8)
C23 C24 C25 C26 -0.3(8)
C24 C25 C26 C21 0.2(8)
C22 C21 C26 C25 0.9(7)
P2 C21 C26 C25 -173.8(4)
Mo1 C27 C28 C29 54(9)
C27 C28 C29 C34 0(6)
C27 C28 C29 C30 180(100)
C34 C29 C30 C31 3.9(8)
C28 C29 C30 C31 -175.4(5)
C29 C30 C31 C32 -2.0(8)
C30 C31 C32 C33 -1.3(8)
C30 C31 C32 C35 175.5(5)
C31 C32 C33 C34 2.6(9)
C35 C32 C33 C34 -174.2(5)
C32 C33 C34 C29 -0.6(9)
C30 C29 C34 C33 -2.7(8)
C28 C29 C34 C33 176.7(5)
C42 C36 C37 C38 -5.9(10)
C36 C37 C38 C39 2.8(10)
C37 C38 C39 C40 -1.8(10)
C38 C39 C40 C41 2.5(9)
C39 C40 C41 C42 -1.1(9)
C40 C41 C42 C36 -3.6(10)
C37 C36 C42 C41 7.1(10)
C28 C27 Mo1 P2 53(4)
C28 C27 Mo1 P1 -27(4)
C8 C7 P1 C13 -147.3(4)
C12 C7 P1 C13 39.6(5)
C8 C7 P1 C1 104.9(4)
C12 C7 P1 C1 -68.2(5)
C8 C7 P1 Mo1 -22.6(5)
C12 C7 P1 Mo1 164.2(4)
C14 C13 P1 C7 102.8(4)
C14 C13 P1 C1 -153.7(3)
C14 C13 P1 Mo1 -25.0(4)
C6 C1 P1 C7 -43.1(5)
C2 C1 P1 C7 140.3(5)
C6 C1 P1 C13 -151.2(4)
C2 C1 P1 C13 32.1(5)
C6 C1 P1 Mo1 83.8(4)
C2 C1 P1 Mo1 -92.8(5)
C27 Mo1 P1 C7 -45.0(2)
P2 Mo1 P1 C7 -124.4(2)
C27 Mo1 P1 C13 76.1(2)
P2 Mo1 P1 C13 -3.22(18)
C27 Mo1 P1 C1 -162.6(2)
P2 Mo1 P1 C1 118.1(2)
C16 C15 P2 C21 122.0(4)
C20 C15 P2 C21 -57.4(5)
C16 C15 P2 C14 17.6(5)
C20 C15 P2 C14 -161.7(4)
C16 C15 P2 Mo1 -102.7(4)
C20 C15 P2 Mo1 77.9(5)
C22 C21 P2 C15 164.6(4)
C26 C21 P2 C15 -20.9(5)
C22 C21 P2 C14 -88.7(4)
C26 C21 P2 C14 85.9(5)
C22 C21 P2 Mo1 29.5(5)
C26 C21 P2 Mo1 -156.0(4)
C13 C14 P2 C15 -177.0(3)
C13 C14 P2 C21 76.8(4)
C13 C14 P2 Mo1 -49.4(4)
C27 Mo1 P2 C15 59.5(2)
P1 Mo1 P2 C15 143.3(2)
C27 Mo1 P2 C21 -172.5(2)
P1 Mo1 P2 C21 -88.75(19)
C27 Mo1 P2 C14 -58.4(2)
P1 Mo1 P2 C14 25.31(17)
